data_7231438
loop_
_publ_author_name
'Chorazy, Szymon'
'Zakrzewski, Jakub J.'
'Wang, Junhao'
'Ohkoshi, Shin-ichi'
'Sieklucka, Barbara'

_publ_section_title
;
 Incorporation of hexacyanidoferrate(iii) ion in photoluminescent
 trimetallic Eu(3-pyridone)[Co1&#x2212;xFex(CN)6] chains exhibiting
 tunable visible light absorption and emission properties
;
_journal_issue 38
_journal_name_full CrystEngComm
_journal_page_first 5695
_journal_paper_doi 10.1039/C8CE01020J
_journal_volume 20
_journal_year 2018
_chemical_formula_moiety 'C16 H20 Co0.25 Eu Fe0.75 N8 O7'
_chemical_formula_sum 'C16 H20 Co0.25 Eu Fe0.75 N8 O7'
_chemical_formula_weight 644.98
_space_group_IT_number 15
_space_group_name_Hall '-C 2yc'
_space_group_name_H-M_alt 'C 1 2/c 1'
_symmetry_cell_setting monoclinic
_symmetry_Int_Tables_number 15
_symmetry_space_group_name_Hall '-C 2yc'
_symmetry_space_group_name_H-M 'C 1 2/c 1'
_atom_sites_solution_hydrogens difmap
_audit_conform_dict_location ftp://ftp.iucr.org/pub/cif_core.dic
_audit_conform_dict_name cif_core.dic
_audit_conform_dict_version 2.4.3
_audit_creation_date 2018-08-08T18:36:03-00:00
_audit_creation_method 'WinGX routine CIF_UPDATE'
_audit_update_record
;
2018-08-22 deposited with the CCDC.
2018-08-27 downloaded from the CCDC.
;
_cell_angle_alpha 90
_cell_angle_beta 116.489(5)
_cell_angle_gamma 90
_cell_formula_units_Z 4
_cell_length_a 15.914(2)
_cell_length_b 9.2658(11)
_cell_length_c 17.800(2)
_cell_measurement_reflns_used 6244
_cell_measurement_temperature 298(2)
_cell_measurement_theta_max 27.103
_cell_measurement_theta_min 2.557
_cell_measurement_wavelength 0.71073
_cell_volume 2349.2(5)
_computing_molecular_graphics 'Ortep for Windows (Farrugia, 2012)'
_computing_publication_material 'WinGX publication routines (Farrugia, 2012)'
_computing_structure_refinement 'SHELXL-2014/7 (Sheldrick, 2014)'
_diffrn_ambient_temperature 298(2)
_diffrn_measured_fraction_theta_full 0.996
_diffrn_measured_fraction_theta_max 0.996
_diffrn_measurement_device_type 'D8Quest Eco Photon50'
_diffrn_measurement_method \w
_diffrn_radiation_monochromator graphite
_diffrn_radiation_probe x-ray
_diffrn_radiation_type MoK\a
_diffrn_radiation_wavelength 0.71073
_diffrn_reflns_av_R_equivalents 0.0204
_diffrn_reflns_av_unetI/netI 0.0262
_diffrn_reflns_Laue_measured_fraction_full 0.996
_diffrn_reflns_Laue_measured_fraction_max 0.996
_diffrn_reflns_limit_h_max 17
_diffrn_reflns_limit_h_min -20
_diffrn_reflns_limit_k_max 9
_diffrn_reflns_limit_k_min -11
_diffrn_reflns_limit_l_max 22
_diffrn_reflns_limit_l_min -22
_diffrn_reflns_number 6244
_diffrn_reflns_point_group_measured_fraction_full 0.996
_diffrn_reflns_point_group_measured_fraction_max 0.996
_diffrn_reflns_theta_full 25.242
_diffrn_reflns_theta_max 27.103
_diffrn_reflns_theta_min 2.557
_diffrn_standards_interval_time 0
_diffrn_standards_number 0
_exptl_absorpt_coefficient_mu 3.338
_exptl_absorpt_correction_T_max 0.776
_exptl_absorpt_correction_T_min 0.617
_exptl_absorpt_correction_type multi-scan
_exptl_absorpt_process_details 'ABSCOR (Rigaku, 1995)'
_exptl_crystal_colour orange
_exptl_crystal_density_diffrn 1.824
_exptl_crystal_density_method 'not measured'
_exptl_crystal_description block
_exptl_crystal_F_000 1269
_exptl_crystal_size_max 0.16
_exptl_crystal_size_mid 0.13
_exptl_crystal_size_min 0.08
_refine_diff_density_max 0.366
_refine_diff_density_min -0.728
_refine_diff_density_rms 0.104
_refine_ls_extinction_method none
_refine_ls_goodness_of_fit_ref 1.07
_refine_ls_hydrogen_treatment refxyz
_refine_ls_matrix_type full
_refine_ls_number_constraints 0
_refine_ls_number_parameters 182
_refine_ls_number_reflns 2588
_refine_ls_number_restraints 5
_refine_ls_restrained_S_all 1.076
_refine_ls_R_factor_all 0.0226
_refine_ls_R_factor_gt 0.0193
_refine_ls_shift/su_max 0.006
_refine_ls_shift/su_mean 0
_refine_ls_structure_factor_coef Fsqd
_refine_ls_weighting_details 'w=1/[\s^2^(Fo^2^)+(0.0263P)^2^] where P=(Fo^2^+2Fc^2^)/3'
_refine_ls_weighting_scheme calc
_refine_ls_wR_factor_gt 0.0454
_refine_ls_wR_factor_ref 0.0465
_reflns_Friedel_coverage 0
_reflns_number_gt 2386
_reflns_number_total 2588
_reflns_threshold_expression 'I > 2\s(I)'
_cod_data_source_file c8ce01020j2.cif
_cod_data_source_block EuCo25Fe75
_cod_depositor_comments 'Adding full bibliography for 7231436--7231445.cif.'
_cod_original_cell_volume 2349.1(5)
_cod_original_sg_symbol_H-M 'C 2/c'
_cod_database_code 7231438

loop_
_symmetry_equiv_pos_as_xyz
'x, y, z'
'-x, y, -z+1/2'
'x+1/2, y+1/2, z'
'-x+1/2, y+1/2, -z+1/2'
'-x, -y, -z'
'x, -y, z-1/2'
'-x+1/2, -y+1/2, -z'
'x+1/2, -y+1/2, z-1/2'

loop_
_atom_site_label
_atom_site_type_symbol
_atom_site_fract_x
_atom_site_fract_y
_atom_site_fract_z
_atom_site_U_iso_or_equiv
_atom_site_adp_type
_atom_site_occupancy
_atom_site_site_symmetry_order
_atom_site_calc_flag
_atom_site_refinement_flags_posn
_atom_site_refinement_flags_adp
_atom_site_refinement_flags_occupancy
Eu1 Eu 0.5 0.84050(2) 0.75 0.01442(6) Uani 1 2 d S T P
Co1 Co 0.5 0.5 0.5 0.01514(10) Uani 0.25 2 d S . P
Fe1 Fe 0.5 0.5 0.5 0.01514(10) Uani 0.75 2 d S . P
O3 O 0.34584(12) 0.77585(18) 0.70663(11) 0.0231(4) Uani 1 1 d . . .
O2 O 0.59953(13) 1.05795(19) 0.78948(12) 0.0292(4) Uani 1 1 d D . .
N4 N 0.22288(17) 0.4503(2) 0.70087(16) 0.0303(5) Uani 1 1 d . . .
O1 O 0.51074(17) 0.9208(2) 0.88383(12) 0.0341(5) Uani 1 1 d D . .
O4 O 0.5 0.3231(4) 0.75 0.0639(11) Uani 1 2 d DS T P
N2 N 0.71512(16) 0.5312(3) 0.58249(14) 0.0343(5) Uani 1 1 d . . .
C7 C 0.2221(2) 0.4759(4) 0.5706(2) 0.0391(7) Uani 1 1 d . . .
N3 N 0.49287(16) 0.6258(2) 0.65653(13) 0.0238(4) Uani 1 1 d . . .
C2 C 0.63528(18) 0.5172(3) 0.55121(15) 0.0227(5) Uani 1 1 d . . .
C4 C 0.29804(16) 0.6554(3) 0.67805(15) 0.0208(5) Uani 1 1 d . . .
C1 C 0.5099(2) 0.3063(3) 0.54325(16) 0.0263(5) Uani 1 1 d . . .
C8 C 0.2716(2) 0.6040(3) 0.59673(17) 0.0297(6) Uani 1 1 d . . .
N1 N 0.5137(2) 0.1914(3) 0.56686(19) 0.0505(7) Uani 1 1 d . . .
C5 C 0.27090(19) 0.5729(3) 0.72848(17) 0.0259(5) Uani 1 1 d . . .
C3 C 0.49671(16) 0.5762(2) 0.59936(14) 0.0185(5) Uani 1 1 d . . .
C6 C 0.1978(2) 0.3998(3) 0.6235(2) 0.0366(7) Uani 1 1 d . . .
H7 H 0.206(2) 0.441(4) 0.518(2) 0.044 Uiso 1 1 d . U .
H8 H 0.291(2) 0.658(3) 0.555(2) 0.044 Uiso 1 1 d . U .
H6 H 0.163(2) 0.312(4) 0.610(2) 0.044 Uiso 1 1 d . U .
H5 H 0.287(2) 0.600(4) 0.779(2) 0.044 Uiso 1 1 d . U .
H4 H 0.207(2) 0.402(4) 0.734(2) 0.044 Uiso 1 1 d . U .
H4A H 0.504(3) 0.377(3) 0.7081(17) 0.044 Uiso 1 1 d D U .
H2A H 0.582(2) 1.151(2) 0.780(2) 0.044 Uiso 1 1 d D U .
H2B H 0.6547(16) 1.061(4) 0.8370(15) 0.044 Uiso 1 1 d D U .
H1B H 0.506(2) 1.012(2) 0.897(2) 0.044 Uiso 1 1 d D U .
H1A H 0.521(3) 0.871(3) 0.9291(16) 0.044 Uiso 1 1 d D U .

loop_
_atom_site_aniso_label
_atom_site_aniso_U_11
_atom_site_aniso_U_22
_atom_site_aniso_U_33
_atom_site_aniso_U_23
_atom_site_aniso_U_13
_atom_site_aniso_U_12
Eu1 0.01680(9) 0.01128(9) 0.01688(9) 0 0.00905(6) 0
Co1 0.0198(2) 0.0125(2) 0.0139(2) -0.00156(16) 0.00829(19) -0.00027(17)
Fe1 0.0198(2) 0.0125(2) 0.0139(2) -0.00156(16) 0.00829(19) -0.00027(17)
O3 0.0201(8) 0.0190(8) 0.0298(9) -0.0019(7) 0.0106(8) -0.0032(7)
O2 0.0226(9) 0.0193(9) 0.0378(11) 0.0002(8) 0.0064(8) -0.0023(7)
N4 0.0336(13) 0.0264(12) 0.0387(14) 0.0014(10) 0.0231(11) -0.0072(10)
O1 0.0620(14) 0.0195(9) 0.0274(10) -0.0047(7) 0.0260(10) 0.0020(9)
O4 0.105(3) 0.0254(17) 0.064(3) 0 0.040(2) 0
N2 0.0256(13) 0.0489(15) 0.0260(12) -0.0051(11) 0.0092(10) -0.0018(11)
C7 0.0409(17) 0.0480(18) 0.0318(15) -0.0172(13) 0.0195(14) -0.0140(14)
N3 0.0285(11) 0.0241(10) 0.0206(10) -0.0040(8) 0.0126(9) -0.0008(9)
C2 0.0287(14) 0.0244(12) 0.0166(11) -0.0041(9) 0.0116(11) -0.0010(10)
C4 0.0167(11) 0.0217(12) 0.0239(12) 0.0017(9) 0.0088(10) -0.0007(9)
C1 0.0348(14) 0.0214(13) 0.0237(12) -0.0002(10) 0.0140(11) 0.0000(11)
C8 0.0286(14) 0.0380(15) 0.0259(13) 0.0001(11) 0.0151(12) -0.0057(12)
N1 0.073(2) 0.0266(13) 0.0508(17) 0.0113(12) 0.0266(16) -0.0021(13)
C5 0.0274(13) 0.0293(14) 0.0245(13) -0.0030(10) 0.0148(11) -0.0064(11)
C3 0.0193(11) 0.0165(11) 0.0196(12) -0.0011(9) 0.0087(10) -0.0019(9)
C6 0.0366(16) 0.0304(15) 0.0472(18) -0.0134(13) 0.0226(15) -0.0138(13)

loop_
_atom_type_symbol
_atom_type_description
_atom_type_scat_dispersion_real
_atom_type_scat_dispersion_imag
_atom_type_scat_source
C C 0.0033 0.0016 'International Tables Vol C Tables 4.2.6.8 and 6.1.1.4'
H H 0 0 'International Tables Vol C Tables 4.2.6.8 and 6.1.1.4'
Co Co 0.3494 0.9721 'International Tables Vol C Tables 4.2.6.8 and 6.1.1.4'
Eu Eu -0.1578 3.6682 'International Tables Vol C Tables 4.2.6.8 and 6.1.1.4'
Fe Fe 0.3463 0.8444 'International Tables Vol C Tables 4.2.6.8 and 6.1.1.4'
N N 0.0061 0.0033 'International Tables Vol C Tables 4.2.6.8 and 6.1.1.4'
O O 0.0106 0.006 'International Tables Vol C Tables 4.2.6.8 and 6.1.1.4'

loop_
_geom_angle_atom_site_label_1
_geom_angle_atom_site_label_2
_geom_angle_atom_site_label_3
_geom_angle
_geom_angle_site_symmetry_1
_geom_angle_site_symmetry_3
O3 Eu1 O3 149.79(9) . 2_656
O3 Eu1 O1 90.40(7) . .
O3 Eu1 O1 98.79(7) 2_656 .
O3 Eu1 O1 98.79(7) . 2_656
O3 Eu1 O1 90.39(7) 2_656 2_656
O1 Eu1 O1 144.31(9) . 2_656
O3 Eu1 O2 70.32(6) . 2_656
O3 Eu1 O2 139.73(6) 2_656 2_656
O1 Eu1 O2 77.53(7) . 2_656
O1 Eu1 O2 73.42(7) 2_656 2_656
O3 Eu1 O2 139.73(6) . .
O3 Eu1 O2 70.32(6) 2_656 .
O1 Eu1 O2 73.42(7) . .
O1 Eu1 O2 77.54(7) 2_656 .
O2 Eu1 O2 70.26(9) 2_656 .
O3 Eu1 N3 81.26(7) . .
O3 Eu1 N3 75.37(7) 2_656 .
O1 Eu1 N3 146.94(7) . .
O1 Eu1 N3 68.75(7) 2_656 .
O2 Eu1 N3 127.80(7) 2_656 .
O2 Eu1 N3 131.04(7) . .
O3 Eu1 N3 75.37(7) . 2_656
O3 Eu1 N3 81.26(7) 2_656 2_656
O1 Eu1 N3 68.75(7) . 2_656
O1 Eu1 N3 146.94(7) 2_656 2_656
O2 Eu1 N3 131.04(7) 2_656 2_656
O2 Eu1 N3 127.80(7) . 2_656
N3 Eu1 N3 78.19(10) . 2_656
C3 Co1 C3 180 . 5_666
C3 Co1 C2 91.00(10) . .
C3 Co1 C2 89.00(10) 5_666 .
C3 Co1 C2 89.00(10) . 5_666
C3 Co1 C2 91.00(10) 5_666 5_666
C2 Co1 C2 180 . 5_666
C3 Co1 C1 89.69(10) . 5_666
C3 Co1 C1 90.31(10) 5_666 5_666
C2 Co1 C1 89.23(11) . 5_666
C2 Co1 C1 90.76(11) 5_666 5_666
C3 Co1 C1 90.31(10) . .
C3 Co1 C1 89.69(10) 5_666 .
C2 Co1 C1 90.77(11) . .
C2 Co1 C1 89.24(11) 5_666 .
C1 Co1 C1 180 5_666 .
C4 O3 Eu1 134.10(15) . .
Eu1 O2 H2A 129(2) . .
Eu1 O2 H2B 121(2) . .
H2A O2 H2B 104(3) . .
C5 N4 C6 122.5(2) . .
C5 N4 H4 119(2) . .
C6 N4 H4 118(2) . .
Eu1 O1 H1B 125(2) . .
Eu1 O1 H1A 130(2) . .
H1B O1 H1A 105(3) . .
C6 C7 C8 120.4(3) . .
C6 C7 H7 119(2) . .
C8 C7 H7 121(2) . .
C3 N3 Eu1 152.35(19) . .
N2 C2 Co1 178.0(2) . .
O3 C4 C5 120.6(2) . .
O3 C4 C8 122.9(2) . .
C5 C4 C8 116.5(2) . .
N1 C1 Co1 178.3(3) . .
C7 C8 C4 120.2(2) . .
C7 C8 H8 118.2(18) . .
C4 C8 H8 121.6(18) . .
N4 C5 C4 121.6(2) . .
N4 C5 H5 120(2) . .
C4 C5 H5 119(2) . .
N3 C3 Co1 177.4(2) . .
N4 C6 C7 118.9(3) . .
N4 C6 H6 115(2) . .
C7 C6 H6 126(2) . .

loop_
_geom_bond_atom_site_label_1
_geom_bond_atom_site_label_2
_geom_bond_distance
_geom_bond_site_symmetry_2
Eu1 O3 2.2986(17) .
Eu1 O3 2.2987(17) 2_656
Eu1 O1 2.4278(18) .
Eu1 O1 2.4278(18) 2_656
Eu1 O2 2.4636(18) 2_656
Eu1 O2 2.4636(18) .
Eu1 N3 2.563(2) .
Eu1 N3 2.563(2) 2_656
Co1 C3 1.927(2) .
Co1 C3 1.927(2) 5_666
Co1 C2 1.934(3) .
Co1 C2 1.934(3) 5_666
Co1 C1 1.932(3) 5_666
Co1 C1 1.932(3) .
O3 C4 1.319(3) .
O2 H2A 0.901(18) .
O2 H2B 0.908(18) .
N4 C5 1.334(3) .
N4 C6 1.336(4) .
N4 H4 0.86(4) .
O1 H1B 0.890(18) .
O1 H1A 0.879(18) .
O4 H4A 0.924(18) .
N2 C2 1.145(3) .
C7 C6 1.363(4) .
C7 C8 1.385(4) .
C7 H7 0.91(3) .
N3 C3 1.143(3) .
C4 C5 1.387(3) .
C4 C8 1.398(4) .
C1 N1 1.136(4) .
C8 H8 1.05(4) .
C5 H5 0.86(3) .
C6 H6 0.95(3) .
